data_1575096
loop_
_publ_author_name
'Huber, Alexander'
'Thiele, Tobias'
'Rex, Tobias'
'Daniliuc, Constantin'
'W&#xf6;lper, Christoph'
'Lorberg, Rick Y.'
'H&#xf6;fmann, Lea'
'Strassert, Cristian A.'
'Giese, Michael'
'Voskuhl, Jens'

_publ_section_title
;
 Steric pressure in heteropentacenes modulates the photophysical
 properties - a molecular design strategy for functional materials.
;
_journal_issue 34
_journal_name_full 'Chemical science'
_journal_page_first 15723
_journal_page_last 15733
_journal_paper_doi 10.1039/d5sc03028e
_journal_volume 16
_journal_year 2025
_chemical_formula_sum 'C36 H26 N4 O4'
_chemical_formula_weight 578.61
_space_group_crystal_system triclinic
_space_group_IT_number 2
_space_group_name_Hall '-P 1'
_space_group_name_H-M_alt 'P -1'
_atom_sites_solution_hydrogens geom
_atom_sites_solution_primary direct
_atom_sites_solution_secondary difmap
_audit_creation_method SHELXL-2017/1
_audit_update_record
;
2025-03-05 deposited with the CCDC.	2025-07-15 downloaded from the CCDC.
;
_cell_angle_alpha 71.581(3)
_cell_angle_beta 72.351(3)
_cell_angle_gamma 85.723(3)
_cell_formula_units_Z 1
_cell_length_a 7.6840(7)
_cell_length_b 7.9687(8)
_cell_length_c 12.3504(12)
_cell_measurement_reflns_used 9882
_cell_measurement_temperature 100(2)
_cell_measurement_theta_max 80.33
_cell_measurement_theta_min 3.95
_cell_volume 683.53(12)
_computing_cell_refinement 'Bruker APEX3(v2017.3-0)'
_computing_data_collection 'Bruker APEX3(v2017.3-0)'
_computing_data_reduction 'Bruker APEX3(v2017.3-0)'
_computing_molecular_graphics 'ORTEP/PLATON (Spek)'
_computing_publication_material 'BRUKER AXS SHELXTL (c) 2008 / Vers. 2008/4'
_computing_structure_refinement 'SHELXL-2017/1 (Sheldrick, 2017)'
_computing_structure_solution 'Bruker APEX3(v2017.3-0)'
_diffrn_ambient_temperature 100(2)
_diffrn_detector_area_resol_mean 7.3910
_diffrn_measured_fraction_theta_full 1.000
_diffrn_measured_fraction_theta_max 0.994
_diffrn_measurement_device_type 'Bruker D8 Venture (Photon II detector)'
_diffrn_measurement_method 'Data collection strategy APEX 3/Queen'
_diffrn_radiation_monochromator 'multilayer mirror'
_diffrn_radiation_type CuK\a
_diffrn_radiation_wavelength 1.54178
_diffrn_reflns_av_R_equivalents 0.0408
_diffrn_reflns_av_unetI/netI 0.0191
_diffrn_reflns_Laue_measured_fraction_full 1.000
_diffrn_reflns_Laue_measured_fraction_max 0.994
_diffrn_reflns_limit_h_max 9
_diffrn_reflns_limit_h_min -9
_diffrn_reflns_limit_k_max 10
_diffrn_reflns_limit_k_min -10
_diffrn_reflns_limit_l_max 15
_diffrn_reflns_limit_l_min -15
_diffrn_reflns_number 32614
_diffrn_reflns_point_group_measured_fraction_full 1.000
_diffrn_reflns_point_group_measured_fraction_max 0.994
_diffrn_reflns_theta_full 67.679
_diffrn_reflns_theta_max 80.549
_diffrn_reflns_theta_min 3.949
_diffrn_source 'micro-focus sealed tube'
_diffrn_source_type 'INCOATEC I\mS 3.0'
_exptl_absorpt_coefficient_mu 0.755
_exptl_absorpt_correction_T_max 0.75
_exptl_absorpt_correction_T_min 0.59
_exptl_absorpt_correction_type multi-scan
_exptl_absorpt_process_details 'SADABS, Blessing, Acta Cryst 1995 A51 33-38'
_exptl_crystal_colour red
_exptl_crystal_density_diffrn 1.406
_exptl_crystal_description plate
_exptl_crystal_F_000 302
_exptl_crystal_size_max 0.306
_exptl_crystal_size_mid 0.300
_exptl_crystal_size_min 0.048
_refine_diff_density_max 0.254
_refine_diff_density_min -0.247
_refine_diff_density_rms 0.048
_refine_ls_extinction_method none
_refine_ls_goodness_of_fit_ref 1.067
_refine_ls_hydrogen_treatment constr
_refine_ls_matrix_type full
_refine_ls_number_parameters 200
_refine_ls_number_reflns 2975
_refine_ls_number_restraints 0
_refine_ls_restrained_S_all 1.067
_refine_ls_R_factor_all 0.0378
_refine_ls_R_factor_gt 0.0345
_refine_ls_shift/su_max 0.000
_refine_ls_shift/su_mean 0.000
_refine_ls_structure_factor_coef Fsqd
_refine_ls_weighting_details 'w=1/[\s^2^(Fo^2^)+(0.0482P)^2^+0.2220P] where P=(Fo^2^+2Fc^2^)/3'
_refine_ls_weighting_scheme calc
_refine_ls_wR_factor_gt 0.0928
_refine_ls_wR_factor_ref 0.0964
_reflns_Friedel_coverage 0.000
_reflns_number_gt 2716
_reflns_number_total 2975
_reflns_threshold_expression 'I > 2\s(I)'
_cod_data_source_file d5sc03028e2.cif
_cod_data_source_block alh_206_5dm
_cod_depositor_comments 'Adding full bibliography for 1575093--1575097.cif.'
_cod_database_code 1575096
_shelx_shelxl_version_number 2017/1
_shelx_space_group_comment
; 
The symmetry employed for this shelxl refinement is uniquely defined 
by the following loop, which should always be used as a source of 
symmetry information in preference to the above space-group names. 
They are only intended as comments. 
;
_shelx_estimated_absorpt_t_min 0.802
_shelx_estimated_absorpt_t_max 0.965

loop_
_space_group_symop_operation_xyz
'x, y, z'
'-x, -y, -z'

loop_
_atom_site_label
_atom_site_type_symbol
_atom_site_fract_x
_atom_site_fract_y
_atom_site_fract_z
_atom_site_U_iso_or_equiv
_atom_site_adp_type
_atom_site_occupancy
_atom_site_site_symmetry_order
_atom_site_calc_flag
_atom_site_refinement_flags_posn
_atom_site_refinement_flags_adp
_atom_site_refinement_flags_occupancy
_atom_site_disorder_assembly
_atom_site_disorder_group
O1 O 0.18613(10) 0.70663(9) 0.96185(6) 0.01786(17) Uani 1 1 d . . . . .
O2 O -0.54994(10) 1.15503(10) 0.57410(6) 0.02064(18) Uani 1 1 d . . . . .
N1 N -0.38385(14) 1.24927(13) 0.86043(9) 0.0269(2) Uani 1 1 d . . . . .
N2 N -0.08058(12) 0.84138(12) 0.84402(8) 0.0184(2) Uani 1 1 d . . . . .
C1 C -0.13309(13) 1.07344(13) 0.94502(8) 0.0154(2) Uani 1 1 d . . . . .
C2 C -0.04293(13) 0.92335(13) 0.91934(9) 0.0154(2) Uani 1 1 d . . . . .
C3 C 0.08900(13) 0.85356(13) 0.97678(9) 0.0150(2) Uani 1 1 d . . . . .
C4 C -0.27239(14) 1.16514(13) 0.89439(9) 0.0185(2) Uani 1 1 d . . . . .
C5 C 0.15130(13) 0.62737(13) 0.88490(8) 0.0158(2) Uani 1 1 d . . . . .
C6 C 0.01876(13) 0.69111(13) 0.82672(9) 0.0161(2) Uani 1 1 d . . . . .
C7 C -0.01147(14) 0.60060(13) 0.75395(9) 0.0184(2) Uani 1 1 d . . . . .
H7 H -0.102762 0.639470 0.714662 0.022 Uiso 1 1 calc R U . . .
C8 C 0.09110(14) 0.45347(13) 0.73827(9) 0.0195(2) Uani 1 1 d . . . . .
H8 H 0.068594 0.392534 0.688830 0.023 Uiso 1 1 calc R U . . .
C9 C 0.22592(14) 0.39545(13) 0.79445(9) 0.0193(2) Uani 1 1 d . . . . .
H9 H 0.297423 0.296768 0.782367 0.023 Uiso 1 1 calc R U . . .
C10 C 0.25514(13) 0.48403(13) 0.86903(9) 0.0171(2) Uani 1 1 d . . . . .
H10 H 0.346253 0.445362 0.908500 0.021 Uiso 1 1 calc R U . . .
C11 C -0.19677(14) 0.92062(13) 0.77053(9) 0.0167(2) Uani 1 1 d . . . . .
C12 C -0.38182(14) 0.87300(13) 0.81136(9) 0.0184(2) Uani 1 1 d . . . . .
H12 H -0.430135 0.784941 0.885996 0.022 Uiso 1 1 calc R U . . .
C13 C -0.49422(14) 0.95478(13) 0.74253(9) 0.0185(2) Uani 1 1 d . . . . .
H13 H -0.620697 0.923935 0.770728 0.022 Uiso 1 1 calc R U . . .
C14 C -0.42392(14) 1.08247(13) 0.63179(9) 0.0173(2) Uani 1 1 d . . . . .
C15 C -0.23721(14) 1.12518(13) 0.58851(9) 0.0187(2) Uani 1 1 d . . . . .
H15 H -0.187592 1.208906 0.512132 0.022 Uiso 1 1 calc R U . . .
C16 C -0.12468(14) 1.04315(13) 0.65905(9) 0.0187(2) Uani 1 1 d . . . . .
H16 H 0.002401 1.071442 0.630493 0.022 Uiso 1 1 calc R U . . .
C17 C -0.48747(14) 1.28639(14) 0.45926(9) 0.0197(2) Uani 1 1 d . . . . .
H17A H -0.402782 1.233938 0.401082 0.024 Uiso 1 1 calc R U . . .
H17B H -0.422641 1.384673 0.464903 0.024 Uiso 1 1 calc R U . . .
C18 C -0.65498(15) 1.35307(14) 0.42041(10) 0.0223(2) Uani 1 1 d . . . . .
H18A H -0.618275 1.442233 0.341467 0.033 Uiso 1 1 calc R U . . .
H18B H -0.736651 1.406079 0.478161 0.033 Uiso 1 1 calc R U . . .
H18C H -0.718713 1.254164 0.416404 0.033 Uiso 1 1 calc R U . . .

loop_
_atom_site_aniso_label
_atom_site_aniso_U_11
_atom_site_aniso_U_22
_atom_site_aniso_U_33
_atom_site_aniso_U_23
_atom_site_aniso_U_13
_atom_site_aniso_U_12
O1 0.0199(4) 0.0179(3) 0.0210(4) -0.0104(3) -0.0103(3) 0.0064(3)
O2 0.0189(4) 0.0240(4) 0.0189(4) -0.0033(3) -0.0090(3) 0.0010(3)
N1 0.0292(5) 0.0309(5) 0.0321(5) -0.0186(4) -0.0189(4) 0.0132(4)
N2 0.0208(4) 0.0194(4) 0.0208(4) -0.0104(3) -0.0113(3) 0.0066(3)
C1 0.0144(4) 0.0169(5) 0.0148(4) -0.0047(4) -0.0047(4) 0.0015(4)
C2 0.0155(5) 0.0160(5) 0.0150(4) -0.0057(4) -0.0041(4) 0.0003(4)
C3 0.0145(4) 0.0140(4) 0.0158(4) -0.0052(3) -0.0034(4) 0.0020(3)
C4 0.0202(5) 0.0191(5) 0.0199(5) -0.0103(4) -0.0075(4) 0.0037(4)
C5 0.0164(5) 0.0160(5) 0.0150(5) -0.0059(4) -0.0036(4) -0.0006(4)
C6 0.0162(5) 0.0150(4) 0.0162(4) -0.0052(4) -0.0033(4) 0.0012(4)
C7 0.0192(5) 0.0193(5) 0.0182(5) -0.0066(4) -0.0067(4) 0.0008(4)
C8 0.0222(5) 0.0182(5) 0.0187(5) -0.0082(4) -0.0043(4) -0.0003(4)
C9 0.0208(5) 0.0161(5) 0.0204(5) -0.0076(4) -0.0036(4) 0.0025(4)
C10 0.0159(5) 0.0166(5) 0.0175(5) -0.0042(4) -0.0044(4) 0.0014(4)
C11 0.0192(5) 0.0177(5) 0.0184(5) -0.0097(4) -0.0094(4) 0.0048(4)
C12 0.0212(5) 0.0183(5) 0.0162(5) -0.0060(4) -0.0056(4) 0.0009(4)
C13 0.0164(5) 0.0205(5) 0.0195(5) -0.0074(4) -0.0054(4) -0.0001(4)
C14 0.0194(5) 0.0181(5) 0.0181(5) -0.0082(4) -0.0082(4) 0.0027(4)
C15 0.0205(5) 0.0187(5) 0.0168(5) -0.0053(4) -0.0056(4) 0.0004(4)
C16 0.0161(5) 0.0210(5) 0.0207(5) -0.0094(4) -0.0051(4) 0.0010(4)
C17 0.0228(5) 0.0197(5) 0.0179(5) -0.0051(4) -0.0086(4) 0.0013(4)
C18 0.0250(5) 0.0224(5) 0.0223(5) -0.0059(4) -0.0126(4) 0.0038(4)

loop_
_atom_type_symbol
_atom_type_description
_atom_type_scat_dispersion_real
_atom_type_scat_dispersion_imag
_atom_type_scat_source
C C 0.0181 0.0091 'International Tables Vol C Tables 4.2.6.8 and 6.1.1.4'
H H 0.0000 0.0000 'International Tables Vol C Tables 4.2.6.8 and 6.1.1.4'
N N 0.0311 0.0180 'International Tables Vol C Tables 4.2.6.8 and 6.1.1.4'
O O 0.0492 0.0322 'International Tables Vol C Tables 4.2.6.8 and 6.1.1.4'

loop_
_geom_angle_atom_site_label_1
_geom_angle_atom_site_label_2
_geom_angle_atom_site_label_3
_geom_angle
_geom_angle_site_symmetry_1
_geom_angle_site_symmetry_3
_geom_angle_publ_flag
C3 O1 C5 117.85(8) . . ?
C14 O2 C17 117.87(8) . . ?
C2 N2 C6 118.78(8) . . ?
C2 N2 C11 121.65(8) . . ?
C6 N2 C11 118.91(8) . . ?
C3 C1 C2 121.01(9) 2_577 . ?
C3 C1 C4 114.55(9) 2_577 . ?
C2 C1 C4 124.44(9) . . ?
C3 C2 N2 119.49(9) . . ?
C3 C2 C1 115.98(9) . . ?
N2 C2 C1 124.51(9) . . ?
O1 C3 C2 122.61(9) . . ?
O1 C3 C1 114.38(9) . 2_577 ?
C2 C3 C1 123.01(9) . 2_577 ?
N1 C4 C1 173.26(11) . . ?
C10 C5 O1 116.32(9) . . ?
C10 C5 C6 122.13(9) . . ?
O1 C5 C6 121.56(9) . . ?
C7 C6 C5 117.88(9) . . ?
C7 C6 N2 122.42(9) . . ?
C5 C6 N2 119.70(9) . . ?
C6 C7 C8 120.62(9) . . ?
C9 C8 C7 120.47(9) . . ?
C8 C9 C10 119.22(9) . . ?
C5 C10 C9 119.65(9) . . ?
C16 C11 C12 120.19(9) . . ?
C16 C11 N2 120.05(9) . . ?
C12 C11 N2 119.76(9) . . ?
C13 C12 C11 119.50(9) . . ?
C12 C13 C14 120.68(9) . . ?
O2 C14 C13 114.71(9) . . ?
O2 C14 C15 125.38(9) . . ?
C13 C14 C15 119.91(9) . . ?
C16 C15 C14 119.07(9) . . ?
C11 C16 C15 120.57(9) . . ?
O2 C17 C18 106.73(8) . . ?

loop_
_geom_bond_atom_site_label_1
_geom_bond_atom_site_label_2
_geom_bond_distance
_geom_bond_site_symmetry_2
_geom_bond_publ_flag
O1 C3 1.3728(12) . ?
O1 C5 1.3901(12) . ?
O2 C14 1.3617(12) . ?
O2 C17 1.4359(12) . ?
N1 C4 1.1461(14) . ?
N2 C2 1.3968(13) . ?
N2 C6 1.4102(13) . ?
N2 C11 1.4369(12) . ?
C1 C3 1.4030(13) 2_577 ?
C1 C2 1.4121(14) . ?
C1 C4 1.4391(13) . ?
C2 C3 1.3940(14) . ?
C5 C10 1.3750(14) . ?
C5 C6 1.3956(14) . ?
C6 C7 1.3939(14) . ?
C7 C8 1.3951(14) . ?
C8 C9 1.3893(15) . ?
C9 C10 1.3990(14) . ?
C11 C16 1.3873(14) . ?
C11 C12 1.3946(14) . ?
C12 C13 1.3800(14) . ?
C13 C14 1.3973(14) . ?
C14 C15 1.3974(14) . ?
C15 C16 1.3951(14) . ?
C17 C18 1.5102(14) . ?
